data_8105620
loop_
_publ_author_name
'Xi-Shi, Tai'
'Guan-Yu, Jiang'
'Ya-Ting, Yu'
'Hui, Yao'
'Ai-Jing, Wang'

_publ_section_title
;
 Bis(ethanol-\kO)-bis(6-aminopicolinato-\k2N,O)magnesium(II), C16H22O6N4Mg
;
_journal_issue 2
_journal_name_full 'Zeitschrift f\"ur Kristallographie - New Crystal Structures'
_journal_page_first 289
_journal_page_last 290
_journal_paper_doi 10.1515/ncrs-2018-0345
_journal_volume 234
_journal_year 2019
_chemical_formula_moiety 'C16 H22 Mg N4 O6'
_chemical_formula_sum 'C16 H22 Mg N4 O6'
_chemical_formula_weight 390.68
_space_group_crystal_system triclinic
_space_group_IT_number 2
_space_group_name_Hall '-P 1'
_space_group_name_H-M_alt 'P -1'
_atom_sites_solution_hydrogens mixed
_atom_sites_solution_primary dual
_cell_angle_alpha 71.60(3)
_cell_angle_beta 77.07(3)
_cell_angle_gamma 64.19(3)
_cell_formula_units_Z 1
_cell_length_a 7.3165(15)
_cell_length_b 8.2660(17)
_cell_length_c 8.7599(18)
_cell_measurement_reflns_used 5094
_cell_measurement_temperature 293(2)
_cell_measurement_theta_max 28.344
_cell_measurement_theta_min 2.773
_cell_volume 450.2(2)
_computing_cell_refinement 'SAINT v8.34A (Bruker, 2013)'
_computing_data_collection 'SAINT v8.34A (Bruker, 2013)'
_computing_data_reduction 'SAINT v8.34A (Bruker, 2013)'
_computing_molecular_graphics 'Olex2 (Dolomanov et al., 2009)'
_computing_publication_material 'Olex2 (Dolomanov et al., 2009)'
_computing_structure_refinement 'ShelXL (Sheldrick, 2015)'
_computing_structure_solution 'ShelXT (Sheldrick, 2015)'
_diffrn_ambient_temperature 293(2)
_diffrn_measured_fraction_theta_full 0.995
_diffrn_measured_fraction_theta_max 0.991
_diffrn_measurement_device_type 'Bruker P4'
_diffrn_measurement_method '\w scans'
_diffrn_radiation_type MoK\a
_diffrn_radiation_wavelength 0.71073
_diffrn_reflns_av_R_equivalents 0.0186
_diffrn_reflns_av_unetI/netI 0.0238
_diffrn_reflns_Laue_measured_fraction_full 0.995
_diffrn_reflns_Laue_measured_fraction_max 0.991
_diffrn_reflns_limit_h_max 9
_diffrn_reflns_limit_h_min -9
_diffrn_reflns_limit_k_max 10
_diffrn_reflns_limit_k_min -9
_diffrn_reflns_limit_l_max 11
_diffrn_reflns_limit_l_min -11
_diffrn_reflns_number 4447
_diffrn_reflns_point_group_measured_fraction_full 0.995
_diffrn_reflns_point_group_measured_fraction_max 0.991
_diffrn_reflns_theta_full 25.242
_diffrn_reflns_theta_max 27.477
_diffrn_reflns_theta_min 3.109
_exptl_absorpt_coefficient_mu 0.141
_exptl_absorpt_correction_type none
_exptl_crystal_colour colourless
_exptl_crystal_colour_primary colourless
_exptl_crystal_density_diffrn 1.441
_exptl_crystal_description block
_exptl_crystal_F_000 206
_exptl_crystal_size_max 0.19
_exptl_crystal_size_mid 0.18
_exptl_crystal_size_min 0.17
_refine_diff_density_max 0.548
_refine_diff_density_min -0.275
_refine_diff_density_rms 0.100
_refine_ls_extinction_coef .
_refine_ls_extinction_method none
_refine_ls_goodness_of_fit_ref 1.142
_refine_ls_hydrogen_treatment constr
_refine_ls_matrix_type full
_refine_ls_number_parameters 125
_refine_ls_number_reflns 2047
_refine_ls_number_restraints 0
_refine_ls_restrained_S_all 1.142
_refine_ls_R_factor_all 0.0553
_refine_ls_R_factor_gt 0.0513
_refine_ls_shift/su_max 0.000
_refine_ls_shift/su_mean 0.000
_refine_ls_structure_factor_coef Fsqd
_refine_ls_weighting_details 'w=1/[\s^2^(Fo^2^)+(0.0886P)^2^+0.0437P] where P=(Fo^2^+2Fc^2^)/3'
_refine_ls_weighting_scheme calc
_refine_ls_wR_factor_gt 0.1283
_refine_ls_wR_factor_ref 0.1335
_reflns_Friedel_coverage 0.000
_reflns_Friedel_fraction_full .
_reflns_Friedel_fraction_max .
_reflns_number_gt 1805
_reflns_number_total 2047
_reflns_threshold_expression 'I > 2\s(I)'
_cod_data_source_file ncrs-2018-0345_suppl.cif
_cod_data_source_block ff1
_cod_database_code 8105620
_shelx_space_group_comment
;
The symmetry employed for this shelxl refinement is uniquely defined
by the following loop, which should always be used as a source of
symmetry information in preference to the above space-group names.
They are only intended as comments.
;
_shelx_estimated_absorpt_t_max 0.976
_shelx_estimated_absorpt_t_min 0.974
_olex2_refinement_description
;
1. Fixed Uiso
 At 1.2 times of:
  All C(H) groups, All C(H,H) groups, All N(H,H) groups
 At 1.5 times of:
  All C(H,H,H) groups, All O(H) groups
2.a Riding coordinates:
 O3(H3)
2.b Secondary CH2 refined with riding coordinates:
 C7(H7A,H7B)
2.c Aromatic/amide H refined with riding coordinates:
 C2(H2), C3(H3A), C4(H4)
2.d X=CH2 refined with riding coordinates:
 N1(H1A,H1B)
2.e Idealised Me refined as rotating group:
 C8(H8A,H8B,H8C)
;

loop_
_space_group_symop_operation_xyz
'x, y, z'
'-x, -y, -z'

loop_
_atom_site_label
_atom_site_type_symbol
_atom_site_fract_x
_atom_site_fract_y
_atom_site_fract_z
_atom_site_U_iso_or_equiv
_atom_site_adp_type
_atom_site_occupancy
_atom_site_site_symmetry_order
_atom_site_calc_flag
_atom_site_refinement_flags_posn
_atom_site_refinement_flags_adp
_atom_site_refinement_flags_occupancy
_atom_site_disorder_assembly
_atom_site_disorder_group
Mg1 Mg 0.500000 0.500000 0.500000 0.0256(2) Uani 1 2 d S T P . .
O1 O 0.09343(15) 0.41917(14) 0.31504(13) 0.0372(3) Uani 1 1 d . . . . .
O2 O 0.36464(14) 0.37745(12) 0.41958(12) 0.0322(3) Uani 1 1 d . . . . .
O3 O 0.69891(14) 0.51565(15) 0.28361(11) 0.0367(3) Uani 1 1 d . . . . .
H3 H 0.812541 0.509690 0.287946 0.055 Uiso 1 1 d R . . . .
N1 N 0.3349(2) 0.97527(17) 0.39545(17) 0.0430(3) Uani 1 1 d . . . . .
H1A H 0.440559 0.893466 0.443003 0.052 Uiso 1 1 calc R . . . .
H1B H 0.308162 1.091372 0.377754 0.052 Uiso 1 1 calc R . . . .
N2 N 0.25541(15) 0.73982(14) 0.37737(12) 0.0250(3) Uani 1 1 d . . . . .
C1 C 0.2110(2) 0.92142(17) 0.34861(15) 0.0289(3) Uani 1 1 d . . . . .
C2 C 0.0398(2) 1.05653(19) 0.2672(2) 0.0412(4) Uani 1 1 d . . . . .
H2 H 0.009695 1.182264 0.248516 0.049 Uiso 1 1 calc R . . . .
C3 C -0.0799(3) 0.9995(2) 0.2170(2) 0.0515(5) Uani 1 1 d . . . . .
H3A H -0.193242 1.086805 0.163801 0.062 Uiso 1 1 calc R . . . .
C4 C -0.0338(2) 0.8109(2) 0.2446(2) 0.0430(4) Uani 1 1 d . . . . .
H4 H -0.114496 0.770409 0.210392 0.052 Uiso 1 1 calc R . . . .
C5 C 0.13439(18) 0.68685(17) 0.32384(15) 0.0268(3) Uani 1 1 d . . . . .
C6 C 0.20005(19) 0.47872(17) 0.35537(15) 0.0266(3) Uani 1 1 d . . . . .
C7 C 0.6765(3) 0.5364(2) 0.11994(19) 0.0467(4) Uani 1 1 d . . . . .
H7A H 0.585357 0.479505 0.119538 0.056 Uiso 1 1 calc R . . . .
H7B H 0.808387 0.469716 0.067907 0.056 Uiso 1 1 calc R . . . .
C8 C 0.5958(3) 0.7322(3) 0.0235(2) 0.0612(5) Uani 1 1 d . . . . .
H8A H 0.582721 0.735348 -0.084169 0.092 Uiso 1 1 calc GR . . . .
H8B H 0.688026 0.788313 0.019020 0.092 Uiso 1 1 calc GR . . . .
H8C H 0.464569 0.799265 0.073285 0.092 Uiso 1 1 calc GR . . . .

loop_
_atom_site_aniso_label
_atom_site_aniso_U_11
_atom_site_aniso_U_22
_atom_site_aniso_U_33
_atom_site_aniso_U_23
_atom_site_aniso_U_13
_atom_site_aniso_U_12
Mg1 0.0229(3) 0.0220(3) 0.0343(3) -0.0033(2) -0.0116(2) -0.0093(2)
O1 0.0322(5) 0.0342(5) 0.0558(6) -0.0144(5) -0.0144(4) -0.0156(4)
O2 0.0293(5) 0.0230(5) 0.0479(6) -0.0059(4) -0.0160(4) -0.0098(4)
O3 0.0274(5) 0.0475(6) 0.0341(5) -0.0042(4) -0.0089(4) -0.0152(4)
N1 0.0491(7) 0.0250(6) 0.0624(8) -0.0049(5) -0.0247(6) -0.0163(5)
N2 0.0242(5) 0.0221(5) 0.0300(5) -0.0044(4) -0.0072(4) -0.0097(4)
C1 0.0306(6) 0.0228(6) 0.0335(6) -0.0050(5) -0.0069(5) -0.0102(5)
C2 0.0411(8) 0.0224(6) 0.0564(9) -0.0042(6) -0.0195(7) -0.0062(6)
C3 0.0448(9) 0.0299(7) 0.0759(11) -0.0005(7) -0.0366(8) -0.0055(6)
C4 0.0390(8) 0.0327(7) 0.0624(9) -0.0048(7) -0.0280(7) -0.0128(6)
C5 0.0250(6) 0.0250(6) 0.0319(6) -0.0051(5) -0.0074(5) -0.0103(5)
C6 0.0253(6) 0.0262(6) 0.0320(6) -0.0075(5) -0.0051(4) -0.0123(5)
C7 0.0533(9) 0.0456(9) 0.0401(8) -0.0095(7) -0.0126(7) -0.0156(7)
C8 0.0721(13) 0.0531(11) 0.0435(9) 0.0009(8) -0.0129(8) -0.0167(10)

loop_
_atom_type_symbol
_atom_type_description
_atom_type_scat_dispersion_real
_atom_type_scat_dispersion_imag
_atom_type_scat_source
C C 0.0033 0.0016 'International Tables Vol C Tables 4.2.6.8 and 6.1.1.4'
H H 0.0000 0.0000 'International Tables Vol C Tables 4.2.6.8 and 6.1.1.4'
Mg Mg 0.0486 0.0363 'International Tables Vol C Tables 4.2.6.8 and 6.1.1.4'
N N 0.0061 0.0033 'International Tables Vol C Tables 4.2.6.8 and 6.1.1.4'
O O 0.0106 0.0060 'International Tables Vol C Tables 4.2.6.8 and 6.1.1.4'

loop_
_geom_angle_atom_site_label_1
_geom_angle_atom_site_label_2
_geom_angle_atom_site_label_3
_geom_angle
_geom_angle_site_symmetry_1
_geom_angle_site_symmetry_3
O2 Mg1 O2 180.0 . 2_666
O2 Mg1 O3 92.21(5) 2_666 2_666
O2 Mg1 O3 87.79(5) . 2_666
O2 Mg1 O3 87.79(5) 2_666 .
O2 Mg1 O3 92.21(5) . .
O2 Mg1 N2 101.47(4) . 2_666
O2 Mg1 N2 78.53(4) 2_666 2_666
O2 Mg1 N2 101.47(4) 2_666 .
O2 Mg1 N2 78.53(4) . .
O2 Mg1 C6 22.89(4) 2_666 2_666
O2 Mg1 C6 22.89(4) . .
O2 Mg1 C6 157.11(4) 2_666 .
O2 Mg1 C6 157.11(4) . 2_666
O3 Mg1 O3 180.0 . 2_666
O3 Mg1 N2 90.28(5) 2_666 .
O3 Mg1 N2 90.28(5) . 2_666
O3 Mg1 N2 89.72(5) 2_666 2_666
O3 Mg1 N2 89.71(5) . .
O3 Mg1 C6 94.52(4) . .
O3 Mg1 C6 94.52(4) 2_666 2_666
O3 Mg1 C6 85.48(4) 2_666 .
O3 Mg1 C6 85.48(4) . 2_666
N2 Mg1 N2 180.0 2_666 .
N2 Mg1 C6 55.85(4) . .
N2 Mg1 C6 55.85(4) 2_666 2_666
N2 Mg1 C6 124.15(4) 2_666 .
N2 Mg1 C6 124.15(4) . 2_666
C6 Mg1 C6 180.0 2_666 .
C6 O2 Mg1 118.32(8) . .
Mg1 O3 H3 118.8 . .
C7 O3 Mg1 132.40(9) . .
C7 O3 H3 108.8 . .
H1A N1 H1B 120.0 . .
C1 N1 H1A 120.0 . .
C1 N1 H1B 120.0 . .
C1 N2 Mg1 130.53(9) . .
C1 N2 C5 118.57(11) . .
C5 N2 Mg1 110.90(8) . .
N1 C1 C2 119.75(13) . .
N2 C1 N1 119.02(12) . .
N2 C1 C2 121.21(13) . .
C1 C2 H2 120.5 . .
C3 C2 C1 118.90(13) . .
C3 C2 H2 120.5 . .
C2 C3 H3A 119.8 . .
C2 C3 C4 120.38(13) . .
C4 C3 H3A 119.8 . .
C3 C4 H4 121.0 . .
C5 C4 C3 117.90(14) . .
C5 C4 H4 121.0 . .
N2 C5 C4 123.02(12) . .
N2 C5 C6 115.27(11) . .
C4 C5 C6 121.71(12) . .
O1 C6 Mg1 162.51(9) . .
O1 C6 O2 124.44(12) . .
O1 C6 C5 119.14(11) . .
O2 C6 Mg1 38.79(6) . .
O2 C6 C5 116.41(11) . .
C5 C6 Mg1 77.95(7) . .
O3 C7 H7A 108.7 . .
O3 C7 H7B 108.7 . .
O3 C7 C8 114.15(16) . .
H7A C7 H7B 107.6 . .
C8 C7 H7A 108.7 . .
C8 C7 H7B 108.7 . .
C7 C8 H8A 109.5 . .
C7 C8 H8B 109.5 . .
C7 C8 H8C 109.5 . .
H8A C8 H8B 109.5 . .
H8A C8 H8C 109.5 . .
H8B C8 H8C 109.5 . .

loop_
_geom_bond_atom_site_label_1
_geom_bond_atom_site_label_2
_geom_bond_distance
_geom_bond_site_symmetry_2
Mg1 O2 2.0346(10) .
Mg1 O2 2.0346(10) 2_666
Mg1 O3 2.1219(12) .
Mg1 O3 2.1219(12) 2_666
Mg1 N2 2.1709(14) 2_666
Mg1 N2 2.1710(14) .
Mg1 C6 2.8589(14) 2_666
Mg1 C6 2.8589(14) .
O1 C6 1.2422(16) .
O2 C6 1.2631(16) .
O3 H3 0.8200 .
O3 C7 1.4273(18) .
N1 H1A 0.8600 .
N1 H1B 0.8600 .
N1 C1 1.3497(18) .
N2 C1 1.3399(17) .
N2 C5 1.3596(16) .
C1 C2 1.415(2) .
C2 H2 0.9300 .
C2 C3 1.359(2) .
C3 H3A 0.9300 .
C3 C4 1.394(2) .
C4 H4 0.9300 .
C4 C5 1.3716(19) .
C5 C6 1.5187(18) .
C7 H7A 0.9700 .
C7 H7B 0.9700 .
C7 C8 1.487(3) .
C8 H8A 0.9600 .
C8 H8B 0.9600 .
C8 H8C 0.9600 .

loop_
_geom_torsion_atom_site_label_1
_geom_torsion_atom_site_label_2
_geom_torsion_atom_site_label_3
_geom_torsion_atom_site_label_4
_geom_torsion
_geom_torsion_site_symmetry_1
_geom_torsion_site_symmetry_2
_geom_torsion_site_symmetry_3
_geom_torsion_site_symmetry_4
Mg1 O2 C6 O1 -173.17(10) . . . .
Mg1 O2 C6 C5 8.09(15) . . . .
Mg1 O3 C7 C8 91.24(18) . . . .
Mg1 N2 C1 N1 2.36(19) . . . .
Mg1 N2 C1 C2 -179.04(10) . . . .
Mg1 N2 C5 C4 178.85(12) . . . .
Mg1 N2 C5 C6 -2.11(13) . . . .
N1 C1 C2 C3 178.15(15) . . . .
N2 C1 C2 C3 -0.4(2) . . . .
N2 C5 C6 Mg1 1.53(9) . . . .
N2 C5 C6 O1 177.55(11) . . . .
N2 C5 C6 O2 -3.65(17) . . . .
C1 N2 C5 C4 -1.4(2) . . . .
C1 N2 C5 C6 177.65(10) . . . .
C1 C2 C3 C4 -0.3(3) . . . .
C2 C3 C4 C5 0.2(3) . . . .
C3 C4 C5 N2 0.7(3) . . . .
C3 C4 C5 C6 -178.31(15) . . . .
C4 C5 C6 Mg1 -179.41(14) . . . .
C4 C5 C6 O1 -3.4(2) . . . .
C4 C5 C6 O2 175.41(13) . . . .
C5 N2 C1 N1 -177.34(12) . . . .
C5 N2 C1 C2 1.25(19) . . . .
